data_4069949
loop_
_publ_author_name
'Gao, Lei'
'Peay, Miya A.'
'Partyka, David V.'
'Updegraff, James B.'
'Teets, Thomas S.'
'Esswein, Arthur J.'
'Zeller, Matthias'
'Hunter, Allen D.'
'Gray, Thomas G.'

_publ_section_title
;
 Mono- and Di-Gold(I) Naphthalenes and Pyrenes: Syntheses, Crystal
 Structures, and Photophysics
;
_journal_issue 19
_journal_name_full Organometallics
_journal_page_first 5669
_journal_paper_doi 10.1021/om9005214
_journal_volume 28
_journal_year 2009
_chemical_formula_moiety 'C52 H74 Au2 P2, 2(C7 H8)'
_chemical_formula_sum 'C66 H90 Au2 P2'
_chemical_formula_weight 1339.25
_chemical_name_systematic
;

 ?

;
_space_group_IT_number 14
_symmetry_cell_setting monoclinic
_symmetry_space_group_name_Hall '-P 2yn'
_symmetry_space_group_name_H-M 'P 1 21/n 1'
_atom_sites_solution_hydrogens geom
_atom_sites_solution_primary direct
_atom_sites_solution_secondary difmap
_audit_creation_method SHELXL-97
_cell_angle_alpha 90.00
_cell_angle_beta 94.5900(10)
_cell_angle_gamma 90.00
_cell_formula_units_Z 2
_cell_length_a 9.5322(9)
_cell_length_b 16.7591(15)
_cell_length_c 17.4417(16)
_cell_measurement_reflns_used 7658
_cell_measurement_temperature 100(2)
_cell_measurement_theta_max 26.87
_cell_measurement_theta_min 2.43
_cell_volume 2777.4(4)
_computing_cell_refinement 'Bruker SMART'
_computing_data_collection 'Bruker SMART'
_computing_data_reduction 'Bruker SAINT'
_computing_molecular_graphics 'Bruker SHELXTL'
_computing_publication_material 'Bruker SHELXTL'
_computing_structure_refinement 'SHELXL-97 (Sheldrick, 1997)'
_computing_structure_solution 'SHELXS-97 (Sheldrick, 1990)'
_diffrn_ambient_temperature 100(2)
_diffrn_measured_fraction_theta_full 0.985
_diffrn_measured_fraction_theta_max 0.985
_diffrn_measurement_device_type 'Bruker AXS APEX II CCD area detector'
_diffrn_measurement_method 'phi and omega scans'
_diffrn_radiation_monochromator graphite
_diffrn_radiation_source 'fine-focus sealed tube'
_diffrn_radiation_type MoK\a
_diffrn_radiation_wavelength 0.71073
_diffrn_reflns_av_R_equivalents 0.0297
_diffrn_reflns_av_sigmaI/netI 0.0246
_diffrn_reflns_limit_h_max 11
_diffrn_reflns_limit_h_min -12
_diffrn_reflns_limit_k_max 21
_diffrn_reflns_limit_k_min -21
_diffrn_reflns_limit_l_max 22
_diffrn_reflns_limit_l_min -22
_diffrn_reflns_number 30206
_diffrn_reflns_theta_full 26.92
_diffrn_reflns_theta_max 26.92
_diffrn_reflns_theta_min 2.34
_diffrn_standards_decay_% none
_diffrn_standards_number 0
_exptl_absorpt_coefficient_mu 5.374
_exptl_absorpt_correction_T_max 0.5540
_exptl_absorpt_correction_T_min 0.1565
_exptl_absorpt_correction_type multi-scan
_exptl_absorpt_process_details 'AXScale in APEX2 (Bruker, 2004)'
_exptl_crystal_colour colorless
_exptl_crystal_density_diffrn 1.601
_exptl_crystal_density_meas ?
_exptl_crystal_density_method 'not measured'
_exptl_crystal_description needle
_exptl_crystal_F_000 1348
_exptl_crystal_size_max 0.52
_exptl_crystal_size_mid 0.17
_exptl_crystal_size_min 0.11
_refine_diff_density_max 0.816
_refine_diff_density_min -0.935
_refine_diff_density_rms 0.097
_refine_ls_extinction_method none
_refine_ls_goodness_of_fit_ref 1.104
_refine_ls_hydrogen_treatment constr
_refine_ls_matrix_type full
_refine_ls_number_parameters 317
_refine_ls_number_reflns 5929
_refine_ls_number_restraints 0
_refine_ls_restrained_S_all 1.104
_refine_ls_R_factor_all 0.0213
_refine_ls_R_factor_gt 0.0183
_refine_ls_shift/su_max 0.005
_refine_ls_shift/su_mean 0.000
_refine_ls_structure_factor_coef Fsqd
_refine_ls_weighting_details 'calc w=1/[\s^2^(Fo^2^)+(0.0130P)^2^+3.2089P] where P=(Fo^2^+2Fc^2^)/3'
_refine_ls_weighting_scheme calc
_refine_ls_wR_factor_gt 0.0422
_refine_ls_wR_factor_ref 0.0435
_reflns_number_gt 5451
_reflns_number_total 5929
_reflns_threshold_expression >2sigma(I)
_cod_data_source_file om9005214_si_002.cif
_cod_data_source_block map298_0m
_cod_depositor_comments
;
The following automatic conversions were performed:

'_symmetry_cell_setting' value 'Monoclinic' changed to 'monoclinic'
according to /home/saulius/struct/CIF-dictionaries/cif_core.dic
dictionary named 'cif_core.dic' version 2.4.2 from 2011-04-26.

Automatic conversion script
Id: cif_fix_values 1715 2011-07-08 13:25:40Z adriana 

The following automatic conversions were performed:

'_exptl_crystal_density_meas' value 'not measured' was changed to '?'
- the value is perceived as not measured.

Automatic conversion script
Id: cif_fix_values 3008 2015-01-20 13:52:24Z robertas 
;
_cod_original_sg_symbol_H-M P2(1)/n
_cod_database_code 4069949

loop_
_symmetry_equiv_pos_as_xyz
'x, y, z'
'-x+1/2, y+1/2, -z+1/2'
'-x, -y, -z'
'x-1/2, -y-1/2, z-1/2'

loop_
_atom_site_label
_atom_site_type_symbol
_atom_site_fract_x
_atom_site_fract_y
_atom_site_fract_z
_atom_site_U_iso_or_equiv
_atom_site_adp_type
_atom_site_occupancy
_atom_site_symmetry_multiplicity
_atom_site_calc_flag
_atom_site_refinement_flags
Au1 Au 0.337828(9) 0.797597(5) 0.232919(5) 0.01505(4) Uani 1 1 d .
C22 C -0.0050(3) 0.80005(15) 0.27984(14) 0.0201(5) Uani 1 1 d .
H22A H 0.0590 0.8375 0.2560 0.024 Uiso 1 1 calc R
H22B H -0.0346 0.7587 0.2413 0.024 Uiso 1 1 calc R
P1 P 0.24692(6) 0.72254(4) 0.32795(3) 0.01418(12) Uani 1 1 d .
C1 C 0.4052(3) 0.86755(14) 0.14703(13) 0.0171(5) Uani 1 1 d .
C20 C 0.3808(3) 0.58025(14) 0.30413(14) 0.0190(5) Uani 1 1 d .
H20A H 0.4409 0.6151 0.2747 0.023 Uiso 1 1 calc R
H20B H 0.4219 0.5788 0.3581 0.023 Uiso 1 1 calc R
C26 C -0.0267(3) 0.70206(15) 0.38562(15) 0.0217(5) Uani 1 1 d .
H26A H -0.0544 0.6593 0.3483 0.026 Uiso 1 1 calc R
H26B H 0.0221 0.6771 0.4318 0.026 Uiso 1 1 calc R
C15 C 0.2321(2) 0.61646(14) 0.30206(13) 0.0163(5) Uani 1 1 d .
H15 H 0.1772 0.5882 0.3403 0.020 Uiso 1 1 calc R
C19 C 0.3817(3) 0.49642(15) 0.27089(15) 0.0219(5) Uani 1 1 d .
H19A H 0.4802 0.4784 0.2688 0.026 Uiso 1 1 calc R
H19B H 0.3348 0.4596 0.3051 0.026 Uiso 1 1 calc R
C6 C 0.5756(2) 0.95830(14) 0.09434(13) 0.0150(5) Uani 1 1 d .
C18 C 0.3070(3) 0.49275(16) 0.19066(15) 0.0244(6) Uani 1 1 d .
H18A H 0.3061 0.4370 0.1717 0.029 Uiso 1 1 calc R
H18B H 0.3582 0.5259 0.1551 0.029 Uiso 1 1 calc R
C16 C 0.1548(3) 0.60826(15) 0.22179(14) 0.0193(5) Uani 1 1 d .
H16A H 0.0560 0.6258 0.2239 0.023 Uiso 1 1 calc R
H16B H 0.1998 0.6437 0.1855 0.023 Uiso 1 1 calc R
C10 C 0.3976(3) 0.81089(15) 0.44331(14) 0.0200(5) Uani 1 1 d .
H10A H 0.4356 0.8395 0.3999 0.024 Uiso 1 1 calc R
H10B H 0.3127 0.8397 0.4575 0.024 Uiso 1 1 calc R
C17 C 0.1568(3) 0.52293(15) 0.19218(15) 0.0220(5) Uani 1 1 d .
H17A H 0.1045 0.4881 0.2258 0.026 Uiso 1 1 calc R
H17B H 0.1093 0.5207 0.1396 0.026 Uiso 1 1 calc R
C25 C -0.1575(3) 0.74600(17) 0.40795(16) 0.0252(6) Uani 1 1 d .
H25A H -0.2229 0.7071 0.4288 0.030 Uiso 1 1 calc R
H25B H -0.1298 0.7849 0.4491 0.030 Uiso 1 1 calc R
C13 C 0.4106(3) 0.67794(17) 0.55406(14) 0.0237(5) Uani 1 1 d .
H13A H 0.3703 0.6513 0.5980 0.028 Uiso 1 1 calc R
H13B H 0.4923 0.6461 0.5401 0.028 Uiso 1 1 calc R
C5 C 0.4811(2) 0.97375(13) 0.02958(13) 0.0138(4) Uani 1 1 d .
C3 C 0.3480(2) 0.93632(14) 0.02375(13) 0.0156(5) Uani 1 1 d .
C24 C -0.2335(3) 0.78976(16) 0.34030(16) 0.0246(6) Uani 1 1 d .
H24A H -0.2731 0.7505 0.3021 0.030 Uiso 1 1 calc R
H24B H -0.3124 0.8211 0.3585 0.030 Uiso 1 1 calc R
C9 C 0.3577(3) 0.72562(14) 0.41867(13) 0.0167(5) Uani 1 1 d .
H9 H 0.4478 0.6985 0.4084 0.020 Uiso 1 1 calc R
C2 C 0.3140(2) 0.88407(14) 0.08194(13) 0.0171(5) Uani 1 1 d .
H2 H 0.2248 0.8585 0.0771 0.020 Uiso 1 1 calc R
C8 C 0.5353(2) 0.90598(14) 0.15102(13) 0.0167(5) Uani 1 1 d .
H8 H 0.5997 0.8961 0.1944 0.020 Uiso 1 1 calc R
C21 C 0.0729(2) 0.76057(14) 0.34979(13) 0.0168(5) Uani 1 1 d .
H21 H 0.0919 0.8040 0.3885 0.020 Uiso 1 1 calc R
C12 C 0.4595(3) 0.76086(16) 0.57797(15) 0.0238(6) Uani 1 1 d .
H12A H 0.5383 0.7564 0.6183 0.029 Uiso 1 1 calc R
H12B H 0.3815 0.7893 0.6005 0.029 Uiso 1 1 calc R
C4 C 0.2536(2) 0.95324(14) -0.04255(13) 0.0171(5) Uani 1 1 d .
H4 H 0.1631 0.9291 -0.0469 0.021 Uiso 1 1 calc R
C7 C 0.7100(2) 0.99751(14) 0.09882(13) 0.0174(5) Uani 1 1 d .
H7 H 0.7747 0.9886 0.1423 0.021 Uiso 1 1 calc R
C14 C 0.3005(3) 0.68048(16) 0.48601(14) 0.0202(5) Uani 1 1 d .
H14A H 0.2146 0.7073 0.5014 0.024 Uiso 1 1 calc R
H14B H 0.2750 0.6254 0.4698 0.024 Uiso 1 1 calc R
C11 C 0.5073(3) 0.80944(16) 0.51164(15) 0.0230(5) Uani 1 1 d .
H11A H 0.5959 0.7866 0.4952 0.028 Uiso 1 1 calc R
H11B H 0.5269 0.8648 0.5292 0.028 Uiso 1 1 calc R
C23 C -0.1337(3) 0.84504(16) 0.30271(15) 0.0244(6) Uani 1 1 d .
H23A H -0.1036 0.8884 0.3389 0.029 Uiso 1 1 calc R
H23B H -0.1831 0.8696 0.2565 0.029 Uiso 1 1 calc R
C28 C 0.6145(3) 0.66424(18) 0.16687(17) 0.0307(6) Uani 1 1 d .
H28 H 0.5837 0.7071 0.1969 0.037 Uiso 1 1 calc R
C29 C 0.7114(3) 0.61038(17) 0.19865(17) 0.0295(6) Uani 1 1 d .
H29 H 0.7443 0.6151 0.2513 0.035 Uiso 1 1 calc R
C27 C 0.5621(3) 0.65583(18) 0.09126(17) 0.0320(6) Uani 1 1 d .
H27 H 0.4934 0.6920 0.0693 0.038 Uiso 1 1 calc R
C31 C 0.7117(3) 0.54119(17) 0.07794(17) 0.0304(6) Uani 1 1 d .
C30 C 0.7611(3) 0.54997(17) 0.15513(16) 0.0282(6) Uani 1 1 d .
H30 H 0.8295 0.5139 0.1776 0.034 Uiso 1 1 calc R
C32 C 0.6108(3) 0.59401(18) 0.04774(17) 0.0316(6) Uani 1 1 d .
H32 H 0.5739 0.5879 -0.0042 0.038 Uiso 1 1 calc R
C33 C 0.7689(4) 0.47818(19) 0.02996(18) 0.0407(8) Uani 1 1 d .
H33A H 0.6911 0.4493 0.0023 0.061 Uiso 1 1 calc R
H33B H 0.8255 0.4410 0.0629 0.061 Uiso 1 1 calc R
H33C H 0.8280 0.5025 -0.0071 0.061 Uiso 1 1 calc R

loop_
_atom_site_aniso_label
_atom_site_aniso_U_11
_atom_site_aniso_U_22
_atom_site_aniso_U_33
_atom_site_aniso_U_23
_atom_site_aniso_U_13
_atom_site_aniso_U_12
Au1 0.01715(6) 0.01436(6) 0.01416(5) 0.00250(3) 0.00450(3) 0.00034(3)
C22 0.0219(13) 0.0208(13) 0.0177(12) 0.0038(10) 0.0014(10) 0.0025(10)
P1 0.0161(3) 0.0131(3) 0.0136(3) 0.0018(2) 0.0027(2) 0.0004(2)
C1 0.0210(12) 0.0153(12) 0.0155(11) 0.0021(9) 0.0046(9) 0.0023(9)
C20 0.0188(12) 0.0167(12) 0.0213(12) -0.0012(10) 0.0006(10) 0.0015(9)
C26 0.0188(13) 0.0230(14) 0.0239(13) 0.0065(10) 0.0053(10) 0.0017(10)
C15 0.0180(12) 0.0139(11) 0.0171(11) 0.0011(9) 0.0024(9) 0.0011(9)
C19 0.0223(13) 0.0166(13) 0.0268(14) -0.0017(10) 0.0021(10) 0.0026(10)
C6 0.0165(11) 0.0132(11) 0.0156(11) 0.0000(9) 0.0032(9) 0.0026(9)
C18 0.0310(14) 0.0197(13) 0.0229(13) -0.0045(10) 0.0036(11) 0.0008(11)
C16 0.0212(12) 0.0191(12) 0.0175(12) 0.0016(10) -0.0001(9) 0.0004(10)
C10 0.0218(13) 0.0191(13) 0.0193(12) 0.0004(10) 0.0026(10) -0.0032(10)
C17 0.0289(14) 0.0177(13) 0.0190(12) -0.0009(10) -0.0008(10) -0.0011(10)
C25 0.0182(13) 0.0293(15) 0.0289(14) 0.0068(11) 0.0063(11) 0.0029(11)
C13 0.0258(14) 0.0284(14) 0.0166(12) 0.0033(10) -0.0006(10) -0.0010(11)
C5 0.0160(11) 0.0127(11) 0.0131(11) -0.0016(9) 0.0036(9) 0.0012(9)
C3 0.0158(11) 0.0163(12) 0.0152(11) -0.0005(9) 0.0045(9) 0.0013(9)
C24 0.0167(13) 0.0281(14) 0.0291(14) -0.0014(11) 0.0023(11) 0.0034(10)
C9 0.0177(12) 0.0174(12) 0.0152(12) -0.0005(9) 0.0019(9) 0.0004(9)
C2 0.0156(11) 0.0185(12) 0.0176(11) 0.0006(9) 0.0040(9) -0.0022(9)
C8 0.0184(12) 0.0184(12) 0.0132(11) 0.0017(9) -0.0004(9) 0.0029(9)
C21 0.0170(12) 0.0166(12) 0.0166(12) -0.0001(9) 0.0006(9) 0.0024(9)
C12 0.0259(14) 0.0282(14) 0.0170(12) -0.0013(10) 0.0008(10) -0.0025(11)
C4 0.0124(11) 0.0206(12) 0.0181(12) 0.0007(9) -0.0001(9) -0.0023(9)
C7 0.0159(12) 0.0209(13) 0.0150(11) 0.0014(9) -0.0002(9) 0.0013(9)
C14 0.0208(13) 0.0216(13) 0.0183(12) 0.0024(10) 0.0015(10) -0.0025(10)
C11 0.0232(13) 0.0242(14) 0.0218(13) -0.0036(10) 0.0030(10) -0.0068(10)
C23 0.0230(13) 0.0249(14) 0.0253(13) 0.0058(11) 0.0029(10) 0.0064(11)
C28 0.0286(15) 0.0290(15) 0.0355(16) 0.0008(12) 0.0091(12) -0.0009(12)
C29 0.0281(14) 0.0311(15) 0.0293(14) 0.0038(12) 0.0025(11) -0.0031(12)
C27 0.0277(15) 0.0347(17) 0.0339(16) 0.0087(13) 0.0033(12) 0.0000(12)
C31 0.0325(15) 0.0267(15) 0.0333(15) 0.0027(12) 0.0115(12) -0.0074(12)
C30 0.0281(15) 0.0263(15) 0.0305(15) 0.0053(12) 0.0036(11) -0.0042(11)
C32 0.0301(15) 0.0385(17) 0.0260(14) 0.0069(12) 0.0001(11) -0.0073(13)
C33 0.051(2) 0.0364(18) 0.0362(17) -0.0017(14) 0.0120(15) -0.0032(15)

loop_
_atom_type_symbol
_atom_type_description
_atom_type_scat_dispersion_real
_atom_type_scat_dispersion_imag
_atom_type_scat_source
C C 0.0033 0.0016 'International Tables Vol C Tables 4.2.6.8 and 6.1.1.4'
H H 0.0000 0.0000 'International Tables Vol C Tables 4.2.6.8 and 6.1.1.4'
P P 0.1023 0.0942 'International Tables Vol C Tables 4.2.6.8 and 6.1.1.4'
Au Au -2.0133 8.8022 'International Tables Vol C Tables 4.2.6.8 and 6.1.1.4'

loop_
_geom_angle_atom_site_label_1
_geom_angle_atom_site_label_2
_geom_angle_atom_site_label_3
_geom_angle
_geom_angle_site_symmetry_1
_geom_angle_site_symmetry_3
C1 Au1 P1 176.09(7) . .
C23 C22 C21 110.9(2) . .
C23 C22 H22A 109.5 . .
C21 C22 H22A 109.5 . .
C23 C22 H22B 109.5 . .
C21 C22 H22B 109.5 . .
H22A C22 H22B 108.0 . .
C9 P1 C15 105.50(11) . .
C9 P1 C21 106.11(11) . .
C15 P1 C21 109.42(11) . .
C9 P1 Au1 112.47(8) . .
C15 P1 Au1 112.17(8) . .
C21 P1 Au1 110.85(8) . .
C8 C1 C2 116.2(2) . .
C8 C1 Au1 123.93(17) . .
C2 C1 Au1 119.73(17) . .
C19 C20 C15 112.9(2) . .
C19 C20 H20A 109.0 . .
C15 C20 H20A 109.0 . .
C19 C20 H20B 109.0 . .
C15 C20 H20B 109.0 . .
H20A C20 H20B 107.8 . .
C25 C26 C21 109.9(2) . .
C25 C26 H26A 109.7 . .
C21 C26 H26A 109.7 . .
C25 C26 H26B 109.7 . .
C21 C26 H26B 109.7 . .
H26A C26 H26B 108.2 . .
C16 C15 C20 111.08(19) . .
C16 C15 P1 109.43(16) . .
C20 C15 P1 108.86(16) . .
C16 C15 H15 109.1 . .
C20 C15 H15 109.1 . .
P1 C15 H15 109.1 . .
C18 C19 C20 111.8(2) . .
C18 C19 H19A 109.2 . .
C20 C19 H19A 109.2 . .
C18 C19 H19B 109.2 . .
C20 C19 H19B 109.2 . .
H19A C19 H19B 107.9 . .
C8 C6 C5 119.1(2) . .
C8 C6 C7 122.9(2) . .
C5 C6 C7 118.0(2) . .
C19 C18 C17 110.0(2) . .
C19 C18 H18A 109.7 . .
C17 C18 H18A 109.7 . .
C19 C18 H18B 109.7 . .
C17 C18 H18B 109.7 . .
H18A C18 H18B 108.2 . .
C17 C16 C15 112.1(2) . .
C17 C16 H16A 109.2 . .
C15 C16 H16A 109.2 . .
C17 C16 H16B 109.2 . .
C15 C16 H16B 109.2 . .
H16A C16 H16B 107.9 . .
C11 C10 C9 110.2(2) . .
C11 C10 H10A 109.6 . .
C9 C10 H10A 109.6 . .
C11 C10 H10B 109.6 . .
C9 C10 H10B 109.6 . .
H10A C10 H10B 108.1 . .
C18 C17 C16 110.9(2) . .
C18 C17 H17A 109.5 . .
C16 C17 H17A 109.5 . .
C18 C17 H17B 109.5 . .
C16 C17 H17B 109.5 . .
H17A C17 H17B 108.1 . .
C24 C25 C26 112.5(2) . .
C24 C25 H25A 109.1 . .
C26 C25 H25A 109.1 . .
C24 C25 H25B 109.1 . .
C26 C25 H25B 109.1 . .
H25A C25 H25B 107.8 . .
C12 C13 C14 111.6(2) . .
C12 C13 H13A 109.3 . .
C14 C13 H13A 109.3 . .
C12 C13 H13B 109.3 . .
C14 C13 H13B 109.3 . .
H13A C13 H13B 108.0 . .
C6 C5 C3 119.3(2) . .
C6 C5 C5 120.7(3) . 3_675
C3 C5 C5 120.0(3) . 3_675
C2 C3 C5 119.0(2) . .
C2 C3 C4 122.8(2) . .
C5 C3 C4 118.2(2) . .
C23 C24 C25 110.7(2) . .
C23 C24 H24A 109.5 . .
C25 C24 H24A 109.5 . .
C23 C24 H24B 109.5 . .
C25 C24 H24B 109.5 . .
H24A C24 H24B 108.1 . .
C10 C9 C14 109.9(2) . .
C10 C9 P1 112.44(17) . .
C14 C9 P1 115.61(17) . .
C10 C9 H9 106.0 . .
C14 C9 H9 106.0 . .
P1 C9 H9 106.0 . .
C3 C2 C1 123.2(2) . .
C3 C2 H2 118.4 . .
C1 C2 H2 118.4 . .
C1 C8 C6 123.3(2) . .
C1 C8 H8 118.4 . .
C6 C8 H8 118.4 . .
C22 C21 C26 109.0(2) . .
C22 C21 P1 111.89(17) . .
C26 C21 P1 117.37(17) . .
C22 C21 H21 105.9 . .
C26 C21 H21 105.9 . .
P1 C21 H21 105.9 . .
C13 C12 C11 112.8(2) . .
C13 C12 H12A 109.0 . .
C11 C12 H12A 109.0 . .
C13 C12 H12B 109.0 . .
C11 C12 H12B 109.0 . .
H12A C12 H12B 107.8 . .
C7 C4 C3 121.7(2) 3_675 .
C7 C4 H4 119.1 3_675 .
C3 C4 H4 119.1 . .
C4 C7 C6 121.4(2) 3_675 .
C4 C7 H7 119.3 3_675 .
C6 C7 H7 119.3 . .
C13 C14 C9 110.3(2) . .
C13 C14 H14A 109.6 . .
C9 C14 H14A 109.6 . .
C13 C14 H14B 109.6 . .
C9 C14 H14B 109.6 . .
H14A C14 H14B 108.1 . .
C12 C11 C10 112.1(2) . .
C12 C11 H11A 109.2 . .
C10 C11 H11A 109.2 . .
C12 C11 H11B 109.2 . .
C10 C11 H11B 109.2 . .
H11A C11 H11B 107.9 . .
C24 C23 C22 111.0(2) . .
C24 C23 H23A 109.4 . .
C22 C23 H23A 109.4 . .
C24 C23 H23B 109.4 . .
C22 C23 H23B 109.4 . .
H23A C23 H23B 108.0 . .
C29 C28 C27 119.9(3) . .
C29 C28 H28 120.1 . .
C27 C28 H28 120.1 . .
C30 C29 C28 120.8(3) . .
C30 C29 H29 119.6 . .
C28 C29 H29 119.6 . .
C28 C27 C32 119.2(3) . .
C28 C27 H27 120.4 . .
C32 C27 H27 120.4 . .
C32 C31 C30 118.1(3) . .
C32 C31 C33 121.3(3) . .
C30 C31 C33 120.6(3) . .
C29 C30 C31 120.4(3) . .
C29 C30 H30 119.8 . .
C31 C30 H30 119.8 . .
C31 C32 C27 121.6(3) . .
C31 C32 H32 119.2 . .
C27 C32 H32 119.2 . .
C31 C33 H33A 109.5 . .
C31 C33 H33B 109.5 . .
H33A C33 H33B 109.5 . .
C31 C33 H33C 109.5 . .
H33A C33 H33C 109.5 . .
H33B C33 H33C 109.5 . .

loop_
_geom_bond_atom_site_label_1
_geom_bond_atom_site_label_2
_geom_bond_distance
_geom_bond_site_symmetry_2
Au1 C1 2.046(2) .
Au1 P1 2.3044(6) .
C22 C23 1.520(3) .
C22 C21 1.528(3) .
C22 H22A 0.9900 .
C22 H22B 0.9900 .
P1 C9 1.831(2) .
P1 C15 1.837(2) .
P1 C21 1.845(2) .
C1 C8 1.394(3) .
C1 C2 1.401(3) .
C20 C19 1.520(3) .
C20 C15 1.539(3) .
C20 H20A 0.9900 .
C20 H20B 0.9900 .
C26 C25 1.526(3) .
C26 C21 1.533(3) .
C26 H26A 0.9900 .
C26 H26B 0.9900 .
C15 C16 1.535(3) .
C15 H15 1.0000 .
C19 C18 1.519(4) .
C19 H19A 0.9900 .
C19 H19B 0.9900 .
C6 C8 1.398(3) .
C6 C5 1.411(3) .
C6 C7 1.437(3) .
C18 C17 1.521(4) .
C18 H18A 0.9900 .
C18 H18B 0.9900 .
C16 C17 1.521(3) .
C16 H16A 0.9900 .
C16 H16B 0.9900 .
C10 C11 1.522(4) .
C10 C9 1.531(3) .
C10 H10A 0.9900 .
C10 H10B 0.9900 .
C17 H17A 0.9900 .
C17 H17B 0.9900 .
C25 C24 1.522(4) .
C25 H25A 0.9900 .
C25 H25B 0.9900 .
C13 C12 1.514(4) .
C13 C14 1.520(3) .
C13 H13A 0.9900 .
C13 H13B 0.9900 .
C5 C3 1.412(3) .
C5 C5 1.424(4) 3_675
C3 C2 1.398(3) .
C3 C4 1.435(3) .
C24 C23 1.514(4) .
C24 H24A 0.9900 .
C24 H24B 0.9900 .
C9 C14 1.533(3) .
C9 H9 1.0000 .
C2 H2 0.9500 .
C8 H8 0.9500 .
C21 H21 1.0000 .
C12 C11 1.514(4) .
C12 H12A 0.9900 .
C12 H12B 0.9900 .
C4 C7 1.349(3) 3_675
C4 H4 0.9500 .
C7 C4 1.349(3) 3_675
C7 H7 0.9500 .
C14 H14A 0.9900 .
C14 H14B 0.9900 .
C11 H11A 0.9900 .
C11 H11B 0.9900 .
C23 H23A 0.9900 .
C23 H23B 0.9900 .
C28 C29 1.376(4) .
C28 C27 1.379(4) .
C28 H28 0.9500 .
C29 C30 1.372(4) .
C29 H29 0.9500 .
C27 C32 1.386(4) .
C27 H27 0.9500 .
C31 C32 1.380(4) .
C31 C30 1.398(4) .
C31 C33 1.478(4) .
C30 H30 0.9500 .
C32 H32 0.9500 .
C33 H33A 0.9800 .
C33 H33B 0.9800 .
C33 H33C 0.9800 .
